data_7219668
loop_
_publ_author_name
'Yang, Dong'
'Mao, Shuai'
'Gao, Ya-Ru'
'Guo, Dong-Dong'
'Guo, Shi-Huan'
'Li, Bin'
'Wang, Yong-Qiang'

_publ_section_title
;
 Palladium-Catalyzed C-7 Alkenylation of Indolines Using Molecular Oxygen
 as the Sole Oxidant
;
_journal_name_full 'RSC Adv.'
_journal_paper_doi 10.1039/C5RA02245B
_journal_year 2015
_chemical_formula_sum 'C18 H18 N2 O4 S'
_chemical_formula_weight 358.40
_chemical_name_systematic
; 
 ? 
;
_space_group_IT_number 19
_symmetry_cell_setting orthorhombic
_symmetry_space_group_name_Hall 'P 2ac 2ab'
_symmetry_space_group_name_H-M 'P 21 21 21'
_atom_sites_solution_hydrogens geom
_atom_sites_solution_primary direct
_atom_sites_solution_secondary difmap
_audit_creation_method SHELXL-97
_audit_update_record
;
2015-02-02 deposited with the CCDC.
2015-02-25 downloaded from the CCDC.
;
_cell_angle_alpha 90.00
_cell_angle_beta 90.00
_cell_angle_gamma 90.00
_cell_formula_units_Z 4
_cell_length_a 9.0332(18)
_cell_length_b 10.971(2)
_cell_length_c 17.316(3)
_cell_measurement_reflns_used 4814
_cell_measurement_temperature 296(2)
_cell_measurement_theta_max 27.41
_cell_measurement_theta_min 2.54
_cell_volume 1716.1(6)
_computing_cell_refinement 'Bruker SAINT'
_computing_data_collection 'Bruker APEX2'
_computing_data_reduction 'Bruker SAINT'
_computing_molecular_graphics 'Bruker SHELXTL'
_computing_publication_material 'Bruker SHELXTL'
_computing_structure_refinement 'SHELXL-97 (Sheldrick, 2008)'
_computing_structure_solution 'SHELXS-97 (Sheldrick, 2008)'
_diffrn_ambient_temperature 296(2)
_diffrn_measured_fraction_theta_full 1.000
_diffrn_measured_fraction_theta_max 1.000
_diffrn_measurement_device_type 'Bruker APEX-II CCD'
_diffrn_measurement_method '\f and \w scans'
_diffrn_radiation_monochromator graphite
_diffrn_radiation_source 'fine-focus sealed tube'
_diffrn_radiation_type MoK\a
_diffrn_radiation_wavelength 0.71073
_diffrn_reflns_av_R_equivalents 0.0443
_diffrn_reflns_av_sigmaI/netI 0.0418
_diffrn_reflns_limit_h_max 10
_diffrn_reflns_limit_h_min -8
_diffrn_reflns_limit_k_max 13
_diffrn_reflns_limit_k_min -12
_diffrn_reflns_limit_l_max 13
_diffrn_reflns_limit_l_min -20
_diffrn_reflns_number 8397
_diffrn_reflns_theta_full 25.09
_diffrn_reflns_theta_max 25.09
_diffrn_reflns_theta_min 2.20
_exptl_absorpt_coefficient_mu 0.214
_exptl_absorpt_correction_T_max 0.9478
_exptl_absorpt_correction_T_min 0.9259
_exptl_absorpt_correction_type multi-scan
_exptl_absorpt_process_details sadabs
_exptl_crystal_colour block
_exptl_crystal_density_diffrn 1.387
_exptl_crystal_density_method 'not measured'
_exptl_crystal_description colourless
_exptl_crystal_F_000 752
_exptl_crystal_size_max 0.37
_exptl_crystal_size_mid 0.31
_exptl_crystal_size_min 0.25
_refine_diff_density_max 0.197
_refine_diff_density_min -0.204
_refine_diff_density_rms 0.034
_refine_ls_abs_structure_details 'Flack H D (1983), Acta Cryst. A39, 876-881'
_refine_ls_abs_structure_Flack 0.04(6)
_refine_ls_extinction_method none
_refine_ls_goodness_of_fit_ref 1.027
_refine_ls_hydrogen_treatment mixed
_refine_ls_matrix_type full
_refine_ls_number_parameters 227
_refine_ls_number_reflns 3057
_refine_ls_number_restraints 0
_refine_ls_restrained_S_all 1.027
_refine_ls_R_factor_all 0.0343
_refine_ls_R_factor_gt 0.0310
_refine_ls_shift/su_max 0.000
_refine_ls_shift/su_mean 0.000
_refine_ls_structure_factor_coef Fsqd
_refine_ls_weighting_details 'calc w=1/[\s^2^(Fo^2^)+(0.0396P)^2^+0.1155P] where P=(Fo^2^+2Fc^2^)/3'
_refine_ls_weighting_scheme calc
_refine_ls_wR_factor_gt 0.0736
_refine_ls_wR_factor_ref 0.0755
_reflns_number_gt 2849
_reflns_number_total 3057
_reflns_threshold_expression >2sigma(I)
_cod_data_source_file c5ra02245b2.cif
_cod_data_source_block xb7209_0m
_cod_depositor_comments
;
The following automatic conversions were performed:

'_symmetry_cell_setting' value 'Orthorhombic' changed to
'orthorhombic' according to
/usr/data/users/saulius/crontab/automatic-downloads/rss-feeds/RSC/lib/dictionaries/cif_core.dic
dictionary named 'cif_core.dic' version 2.4.2 from 2011-04-26.

Automatic conversion script
Id: cif_fix_values 3008 2015-01-20 13:52:24Z robertas 
;
_cod_original_cell_volume 1716.0(6)
_cod_original_sg_symbol_H-M P2(1)2(1)2(1)
_cod_database_code 7219668

loop_
_symmetry_equiv_pos_as_xyz
'x, y, z'
'-x+1/2, -y, z+1/2'
'-x, y+1/2, -z+1/2'
'x+1/2, -y+1/2, -z'

loop_
_atom_site_label
_atom_site_type_symbol
_atom_site_fract_x
_atom_site_fract_y
_atom_site_fract_z
_atom_site_U_iso_or_equiv
_atom_site_adp_type
_atom_site_occupancy
_atom_site_symmetry_multiplicity
_atom_site_calc_flag
_atom_site_refinement_flags
S1 S 0.86694(5) 0.41133(4) 0.88253(2) 0.03977(13) Uani 1 1 d .
N1 N 0.85827(16) 0.34320(13) 0.79794(8) 0.0379(3) Uani 1 1 d .
N2 N 1.1040(2) 0.54328(15) 0.85638(9) 0.0492(4) Uani 1 1 d .
O1 O 0.78165(15) 0.52015(13) 0.87809(8) 0.0519(4) Uani 1 1 d .
O2 O 0.83100(17) 0.32138(14) 0.93855(8) 0.0567(4) Uani 1 1 d .
O3 O 0.38041(17) 0.38117(13) 0.57624(8) 0.0571(4) Uani 1 1 d .
O4 O 0.50833(19) 0.28403(14) 0.66697(11) 0.0709(5) Uani 1 1 d .
C1 C 1.0571(2) 0.44868(17) 0.89678(10) 0.0393(4) Uani 1 1 d .
C2 C 1.1461(2) 0.37678(19) 0.94248(11) 0.0509(5) Uani 1 1 d .
H2 H 1.1077 0.3116 0.9704 0.061 Uiso 1 1 calc R
C3 C 1.2948(2) 0.4055(2) 0.94517(12) 0.0594(6) Uani 1 1 d .
H3 H 1.3593 0.3592 0.9751 0.071 Uiso 1 1 calc R
C4 C 1.3465(3) 0.5021(2) 0.90370(12) 0.0613(6) Uani 1 1 d .
H4 H 1.4465 0.5223 0.9045 0.074 Uiso 1 1 calc R
C5 C 1.2483(2) 0.5690(2) 0.86087(12) 0.0582(6) Uani 1 1 d .
H5 H 1.2839 0.6358 0.8335 0.070 Uiso 1 1 calc R
C6 C 0.9687(2) 0.24334(17) 0.78672(11) 0.0464(5) Uani 1 1 d .
H6A H 0.9209 0.1702 0.7676 0.056 Uiso 1 1 calc R
H6B H 1.0184 0.2244 0.8349 0.056 Uiso 1 1 calc R
C7 C 1.0789(2) 0.29282(19) 0.72735(12) 0.0510(5) Uani 1 1 d .
H7A H 1.1630 0.3311 0.7523 0.061 Uiso 1 1 calc R
H7B H 1.1138 0.2289 0.6932 0.061 Uiso 1 1 calc R
C8 C 0.98709(19) 0.38417(18) 0.68466(10) 0.0403(4) Uani 1 1 d .
C9 C 1.0069(2) 0.43424(19) 0.61197(11) 0.0482(5) Uani 1 1 d .
H9 H 1.0915 0.4172 0.5834 0.058 Uiso 1 1 calc R
C10 C 0.8984(2) 0.5099(2) 0.58292(11) 0.0489(5) Uani 1 1 d .
H10 H 0.9109 0.5451 0.5345 0.059 Uiso 1 1 calc R
C11 C 0.7724(2) 0.53386(18) 0.62425(11) 0.0450(4) Uani 1 1 d .
H11 H 0.7008 0.5844 0.6027 0.054 Uiso 1 1 calc R
C12 C 0.74788(19) 0.48503(17) 0.69757(10) 0.0375(4) Uani 1 1 d .
C13 C 0.86077(17) 0.41225(15) 0.72672(9) 0.0339(4) Uani 1 1 d .
C14 C 0.59995(19) 0.50250(19) 0.73690(11) 0.0446(4) Uani 1 1 d .
H14A H 0.5867 0.4397 0.7757 0.054 Uiso 1 1 calc R
H14B H 0.5987 0.5809 0.7628 0.054 Uiso 1 1 calc R
C15 C 0.4748(2) 0.49679(18) 0.68007(11) 0.0426(4) Uani 1 1 d .
C16 C 0.45706(19) 0.37648(18) 0.64207(12) 0.0441(5) Uani 1 1 d .
C17 C 0.3646(3) 0.2680(2) 0.53528(14) 0.0739(7) Uani 1 1 d .
H17A H 0.4601 0.2404 0.5184 0.111 Uiso 1 1 calc R
H17B H 0.3017 0.2800 0.4912 0.111 Uiso 1 1 calc R
H17C H 0.3214 0.2081 0.5688 0.111 Uiso 1 1 calc R
C18 C 0.3853(2) 0.5887(2) 0.66469(13) 0.0586(5) Uani 1 1 d .
H18A H 0.3088 0.5790 0.6293 0.070 Uiso 1 1 calc R
H18B H 0.3987 0.6633 0.6893 0.070 Uiso 1 1 calc R

loop_
_atom_site_aniso_label
_atom_site_aniso_U_11
_atom_site_aniso_U_22
_atom_site_aniso_U_33
_atom_site_aniso_U_23
_atom_site_aniso_U_13
_atom_site_aniso_U_12
S1 0.0441(2) 0.0401(3) 0.0351(2) 0.0012(2) 0.00078(18) -0.0022(2)
N1 0.0398(7) 0.0330(7) 0.0408(8) -0.0024(7) -0.0064(7) 0.0004(6)
N2 0.0584(10) 0.0434(9) 0.0458(9) 0.0093(8) -0.0094(8) -0.0134(8)
O1 0.0558(8) 0.0500(8) 0.0497(8) -0.0090(7) 0.0001(6) 0.0121(7)
O2 0.0634(9) 0.0598(9) 0.0470(8) 0.0146(7) 0.0059(7) -0.0123(7)
O3 0.0662(9) 0.0489(8) 0.0561(8) -0.0014(7) -0.0099(7) 0.0094(8)
O4 0.0738(11) 0.0434(9) 0.0954(13) 0.0105(9) -0.0271(9) 0.0083(8)
C1 0.0519(10) 0.0353(10) 0.0306(9) 0.0000(7) -0.0044(8) -0.0043(8)
C2 0.0626(12) 0.0443(11) 0.0457(10) 0.0092(9) -0.0133(10) -0.0069(10)
C3 0.0586(12) 0.0591(14) 0.0604(13) 0.0105(12) -0.0228(10) -0.0032(12)
C4 0.0539(12) 0.0740(16) 0.0559(12) -0.0007(12) -0.0118(10) -0.0176(12)
C5 0.0625(13) 0.0601(14) 0.0520(12) 0.0122(11) -0.0071(10) -0.0237(12)
C6 0.0531(11) 0.0323(10) 0.0537(11) -0.0076(9) -0.0112(9) 0.0064(9)
C7 0.0422(10) 0.0483(12) 0.0625(13) -0.0156(10) -0.0047(9) 0.0107(9)
C8 0.0333(8) 0.0414(10) 0.0464(10) -0.0136(9) -0.0033(8) -0.0010(8)
C9 0.0398(9) 0.0591(13) 0.0457(10) -0.0138(10) 0.0084(8) -0.0066(9)
C10 0.0457(11) 0.0610(13) 0.0400(10) 0.0008(9) 0.0033(8) -0.0121(10)
C11 0.0423(9) 0.0487(11) 0.0439(10) 0.0046(10) -0.0042(9) -0.0026(8)
C12 0.0341(8) 0.0393(10) 0.0390(9) -0.0026(9) 0.0010(7) -0.0005(8)
C13 0.0333(8) 0.0340(9) 0.0344(8) -0.0031(7) -0.0012(7) -0.0048(8)
C14 0.0386(9) 0.0492(11) 0.0460(10) 0.0016(9) 0.0027(8) 0.0058(8)
C15 0.0341(9) 0.0458(11) 0.0479(11) 0.0013(9) 0.0030(8) 0.0046(8)
C16 0.0310(9) 0.0449(11) 0.0564(12) 0.0077(10) -0.0005(8) 0.0039(8)
C17 0.0966(19) 0.0555(14) 0.0694(15) -0.0074(12) -0.0116(15) 0.0011(15)
C18 0.0502(11) 0.0536(12) 0.0719(14) -0.0043(12) -0.0066(10) 0.0140(11)

loop_
_atom_type_symbol
_atom_type_description
_atom_type_scat_dispersion_real
_atom_type_scat_dispersion_imag
_atom_type_scat_source
C C 0.0033 0.0016 'International Tables Vol C Tables 4.2.6.8 and 6.1.1.4'
H H 0.0000 0.0000 'International Tables Vol C Tables 4.2.6.8 and 6.1.1.4'
N N 0.0061 0.0033 'International Tables Vol C Tables 4.2.6.8 and 6.1.1.4'
O O 0.0106 0.0060 'International Tables Vol C Tables 4.2.6.8 and 6.1.1.4'
S S 0.1246 0.1234 'International Tables Vol C Tables 4.2.6.8 and 6.1.1.4'

loop_
_geom_angle_atom_site_label_1
_geom_angle_atom_site_label_2
_geom_angle_atom_site_label_3
_geom_angle
O2 S1 O1 119.72(9)
O2 S1 N1 106.33(9)
O1 S1 N1 107.88(8)
O2 S1 C1 106.57(9)
O1 S1 C1 109.65(9)
N1 S1 C1 105.86(8)
C13 N1 C6 105.22(13)
C13 N1 S1 121.31(11)
C6 N1 S1 114.62(12)
C1 N2 C5 116.60(18)
C16 O3 C17 116.10(17)
N2 C1 C2 124.56(18)
N2 C1 S1 114.58(14)
C2 C1 S1 120.70(15)
C1 C2 C3 117.2(2)
C1 C2 H2 121.4
C3 C2 H2 121.4
C4 C3 C2 119.5(2)
C4 C3 H3 120.2
C2 C3 H3 120.2
C3 C4 C5 118.7(2)
C3 C4 H4 120.7
C5 C4 H4 120.7
N2 C5 C4 123.4(2)
N2 C5 H5 118.3
C4 C5 H5 118.3
N1 C6 C7 105.15(15)
N1 C6 H6A 110.7
C7 C6 H6A 110.7
N1 C6 H6B 110.7
C7 C6 H6B 110.7
H6A C6 H6B 108.8
C8 C7 C6 102.09(15)
C8 C7 H7A 111.4
C6 C7 H7A 111.4
C8 C7 H7B 111.4
C6 C7 H7B 111.4
H7A C7 H7B 109.2
C9 C8 C13 119.67(17)
C9 C8 C7 130.03(17)
C13 C8 C7 110.18(16)
C10 C9 C8 118.57(17)
C10 C9 H9 120.7
C8 C9 H9 120.7
C11 C10 C9 121.02(18)
C11 C10 H10 119.5
C9 C10 H10 119.5
C10 C11 C12 122.25(18)
C10 C11 H11 118.9
C12 C11 H11 118.9
C13 C12 C11 115.73(16)
C13 C12 C14 123.89(15)
C11 C12 C14 120.10(16)
C8 C13 C12 122.68(16)
C8 C13 N1 110.10(15)
C12 C13 N1 126.76(15)
C15 C14 C12 111.43(15)
C15 C14 H14A 109.3
C12 C14 H14A 109.3
C15 C14 H14B 109.3
C12 C14 H14B 109.3
H14A C14 H14B 108.0
C18 C15 C16 121.64(18)
C18 C15 C14 124.19(19)
C16 C15 C14 114.16(16)
O4 C16 O3 122.8(2)
O4 C16 C15 123.58(18)
O3 C16 C15 113.61(16)
O3 C17 H17A 109.5
O3 C17 H17B 109.5
H17A C17 H17B 109.5
O3 C17 H17C 109.5
H17A C17 H17C 109.5
H17B C17 H17C 109.5
C15 C18 H18A 120.0
C15 C18 H18B 120.0
H18A C18 H18B 120.0

loop_
_geom_bond_atom_site_label_1
_geom_bond_atom_site_label_2
_geom_bond_distance
S1 O2 1.4214(14)
S1 O1 1.4229(14)
S1 N1 1.6464(15)
S1 C1 1.7831(19)
N1 C13 1.448(2)
N1 C6 1.495(2)
N2 C1 1.321(2)
N2 C5 1.336(3)
O3 C16 1.335(2)
O3 C17 1.437(3)
O4 C16 1.195(2)
C1 C2 1.376(3)
C2 C3 1.381(3)
C2 H2 0.9300
C3 C4 1.363(3)
C3 H3 0.9300
C4 C5 1.369(3)
C4 H4 0.9300
C5 H5 0.9300
C6 C7 1.530(3)
C6 H6A 0.9700
C6 H6B 0.9700
C7 C8 1.496(3)
C7 H7A 0.9700
C7 H7B 0.9700
C8 C9 1.385(3)
C8 C13 1.388(2)
C9 C10 1.379(3)
C9 H9 0.9300
C10 C11 1.370(3)
C10 H10 0.9300
C11 C12 1.396(2)
C11 H11 0.9300
C12 C13 1.390(2)
C12 C14 1.512(2)
C14 C15 1.500(3)
C14 H14A 0.9700
C14 H14B 0.9700
C15 C18 1.320(3)
C15 C16 1.483(3)
C17 H17A 0.9600
C17 H17B 0.9600
C17 H17C 0.9600
C18 H18A 0.9300
C18 H18B 0.9300

loop_
_geom_torsion_atom_site_label_1
_geom_torsion_atom_site_label_2
_geom_torsion_atom_site_label_3
_geom_torsion_atom_site_label_4
_geom_torsion
O2 S1 N1 C13 168.09(13)
O1 S1 N1 C13 38.50(15)
C1 S1 N1 C13 -78.82(14)
O2 S1 N1 C6 -63.82(14)
O1 S1 N1 C6 166.59(13)
C1 S1 N1 C6 49.27(14)
C5 N2 C1 C2 0.2(3)
C5 N2 C1 S1 -175.21(16)
O2 S1 C1 N2 -171.16(14)
O1 S1 C1 N2 -40.20(16)
N1 S1 C1 N2 75.92(15)
O2 S1 C1 C2 13.20(19)
O1 S1 C1 C2 144.15(16)
N1 S1 C1 C2 -99.72(16)
N2 C1 C2 C3 -0.8(3)
S1 C1 C2 C3 174.40(16)
C1 C2 C3 C4 0.3(3)
C2 C3 C4 C5 0.6(4)
C1 N2 C5 C4 0.8(3)
C3 C4 C5 N2 -1.2(4)
C13 N1 C6 C7 26.05(18)
S1 N1 C6 C7 -109.78(15)
N1 C6 C7 C8 -25.55(18)
C6 C7 C8 C9 -159.36(19)
C6 C7 C8 C13 16.43(19)
C13 C8 C9 C10 -0.9(3)
C7 C8 C9 C10 174.56(19)
C8 C9 C10 C11 -1.0(3)
C9 C10 C11 C12 0.8(3)
C10 C11 C12 C13 1.2(3)
C10 C11 C12 C14 -173.01(19)
C9 C8 C13 C12 3.1(3)
C7 C8 C13 C12 -173.22(16)
C9 C8 C13 N1 175.81(15)
C7 C8 C13 N1 -0.5(2)
C11 C12 C13 C8 -3.1(3)
C14 C12 C13 C8 170.81(17)
C11 C12 C13 N1 -174.61(16)
C14 C12 C13 N1 -0.7(3)
C6 N1 C13 C8 -16.29(18)
S1 N1 C13 C8 115.85(15)
C6 N1 C13 C12 156.07(17)
S1 N1 C13 C12 -71.8(2)
C13 C12 C14 C15 -136.81(19)
C11 C12 C14 C15 36.9(2)
C12 C14 C15 C18 -116.4(2)
C12 C14 C15 C16 64.4(2)
C17 O3 C16 O4 -1.2(3)
C17 O3 C16 C15 177.67(19)
C18 C15 C16 O4 -160.4(2)
C14 C15 C16 O4 18.8(3)
C18 C15 C16 O3 20.7(3)
C14 C15 C16 O3 -160.00(16)
